data_7207067
loop_
_publ_author_name
'Tumanov, Nikolay A.'
'Myz, Svetlana A.'
'Shakhtshneider, Tatyana P.'
'Boldyreva, Elena V.'

_publ_section_title
;
 Are meloxicam dimers really the structure-forming units in the
 &#x2018;meloxicam--carboxylic acid&#x2019; co-crystals family? Relation
 between crystal structures and dissolution behaviour
;
_journal_issue 1
_journal_name_full CrystEngComm
_journal_page_first 305
_journal_paper_doi 10.1039/c1ce05902e
_journal_volume 14
_journal_year 2012
_chemical_formula_moiety 'C14 H13 N3 O4 S2, 0.5(C6 H10 O4)'
_chemical_formula_sum 'C17 H18 N3 O6 S2'
_chemical_formula_weight 424.46
_chemical_name_common
;
4-Hydroxy-2-methyl-N-(5-methyl-1,3-thiazol-2-yl)-2H-1,2-
benzothiazine-3-carboxamide 1,1-dioxide adipic acid
;
_chemical_name_systematic
;
4-Hydroxy-2-methyl-N-(5-methyl-1,3-thiazol-2-yl)-2H-1,2-benzothiazine-3-
carboxamide 1,1-dioxide adipic acid
;
_space_group_IT_number 2
_symmetry_cell_setting triclinic
_symmetry_space_group_name_Hall '-P 1'
_symmetry_space_group_name_H-M 'P -1'
_atom_sites_solution_hydrogens geom
_atom_sites_solution_primary direct
_atom_sites_solution_secondary difmap
_audit_creation_method SHELXL-97
_cell_angle_alpha 80.019(10)
_cell_angle_beta 72.499(10)
_cell_angle_gamma 73.133(10)
_cell_formula_units_Z 2
_cell_length_a 8.3589(9)
_cell_length_b 10.6257(12)
_cell_length_c 11.7957(13)
_cell_measurement_reflns_used 2634
_cell_measurement_temperature 293(2)
_cell_measurement_theta_max 28.1725
_cell_measurement_theta_min 3.5757
_cell_volume 951.94(19)
_computing_cell_refinement 'CrysAlis RED (Oxford Diffraction, 2008)'
_computing_data_collection 'CrysAlis CCD (Oxford Diffraction, 2008)'
_computing_data_reduction 'CrysAlis RED (Oxford Diffraction, 2008)'
_computing_molecular_graphics 'Mercury (Macrae <i>et al.</i>, 2006)'
_computing_publication_material
;
publCIF (Westrip., 2008),
enCIFer (Allen et al., 2004).
;
_computing_structure_refinement 'SHELXL-97 (Sheldrick, 1997)'
_computing_structure_solution 'SHELXS-97 (Sheldrick, 1990)'
_diffrn_ambient_temperature 293(2)
_diffrn_detector_area_resol_mean 10.3457
_diffrn_measured_fraction_theta_full 0.998
_diffrn_measured_fraction_theta_max 0.998
_diffrn_measurement_device_type 'Oxford Diffraction Gemini Ultra R CCD'
_diffrn_measurement_method \w
_diffrn_radiation_monochromator graphite
_diffrn_radiation_source 'fine-focus sealed tube'
_diffrn_radiation_type MoK\a
_diffrn_radiation_wavelength 0.71073
_diffrn_reflns_av_R_equivalents 0.0516
_diffrn_reflns_av_sigmaI/netI 0.0822
_diffrn_reflns_limit_h_max 10
_diffrn_reflns_limit_h_min -10
_diffrn_reflns_limit_k_max 13
_diffrn_reflns_limit_k_min -13
_diffrn_reflns_limit_l_max 14
_diffrn_reflns_limit_l_min -14
_diffrn_reflns_number 11767
_diffrn_reflns_theta_full 26.37
_diffrn_reflns_theta_max 26.37
_diffrn_reflns_theta_min 3.58
_exptl_absorpt_coefficient_mu 0.320
_exptl_absorpt_correction_T_max 1.00000
_exptl_absorpt_correction_T_min 0.89725
_exptl_absorpt_correction_type multi-scan
_exptl_absorpt_process_details
;
CrysAlisPro, Oxford Diffraction Ltd.,
Empirical absorption correction using spherical harmonics,
implemented in SCALE3 ABSPACK scaling algorithm.
;
_exptl_crystal_colour colorless
_exptl_crystal_density_diffrn 1.481
_exptl_crystal_density_method 'not measured'
_exptl_crystal_description plate
_exptl_crystal_F_000 442
_exptl_crystal_size_max 0.29
_exptl_crystal_size_mid 0.08
_exptl_crystal_size_min 0.03
_refine_diff_density_max 0.234
_refine_diff_density_min -0.251
_refine_diff_density_rms 0.043
_refine_ls_extinction_method none
_refine_ls_goodness_of_fit_ref 0.855
_refine_ls_hydrogen_treatment mixed
_refine_ls_matrix_type full
_refine_ls_number_parameters 309
_refine_ls_number_reflns 3892
_refine_ls_number_restraints 0
_refine_ls_restrained_S_all 0.855
_refine_ls_R_factor_all 0.0966
_refine_ls_R_factor_gt 0.0440
_refine_ls_shift/su_max 0.000
_refine_ls_shift/su_mean 0.000
_refine_ls_structure_factor_coef Fsqd
_refine_ls_weighting_details 'calc w=1/[\s^2^(Fo^2^)+(0.0348P)^2^+0.0000P] where P=(Fo^2^+2Fc^2^)/3'
_refine_ls_weighting_scheme calc
_refine_ls_wR_factor_gt 0.0746
_refine_ls_wR_factor_ref 0.0846
_reflns_number_gt 2218
_reflns_number_total 3892
_reflns_threshold_expression I>2\s(I)
_cod_data_source_file c1ce05902e.txt
_cod_data_source_block mel_adip
_cod_original_cell_volume 951.94(18)
_cod_database_code 7207067

loop_
_symmetry_equiv_pos_as_xyz
'x, y, z'
'-x, -y, -z'

loop_
_atom_site_label
_atom_site_type_symbol
_atom_site_fract_x
_atom_site_fract_y
_atom_site_fract_z
_atom_site_U_iso_or_equiv
_atom_site_adp_type
_atom_site_occupancy
_atom_site_symmetry_multiplicity
_atom_site_calc_flag
_atom_site_refinement_flags
S1 S 0.60394(8) 0.25626(6) 0.22318(6) 0.0431(2) Uani 1 1 d .
S2 S 0.83438(8) 0.82127(6) 0.15132(7) 0.0440(2) Uani 1 1 d .
C1 C 0.3476(6) 0.1234(4) 0.2459(4) 0.0655(10) Uani 1 1 d .
H1B H 0.400(4) 0.045(4) 0.287(3) 0.105(15) Uiso 1 1 d .
H1C H 0.229(4) 0.131(3) 0.274(3) 0.075(10) Uiso 1 1 d .
H1A H 0.371(4) 0.122(3) 0.166(3) 0.085(13) Uiso 1 1 d .
C2 C 0.3944(3) 0.2392(3) 0.2739(2) 0.0418(6) Uani 1 1 d .
C3 C 0.2912(4) 0.3418(3) 0.3317(2) 0.0425(7) Uani 1 1 d .
H3 H 0.173(3) 0.355(2) 0.3665(18) 0.033(6) Uiso 1 1 d .
C4 C 0.5324(3) 0.4053(2) 0.2835(2) 0.0345(6) Uani 1 1 d .
C5 C 0.8080(3) 0.4638(2) 0.2111(2) 0.0353(6) Uani 1 1 d .
C6 C 0.8962(3) 0.5690(2) 0.1940(2) 0.0326(6) Uani 1 1 d .
C7 C 1.0640(3) 0.5534(2) 0.1303(2) 0.0343(6) Uani 1 1 d .
C8 C 1.1551(3) 0.6577(2) 0.1118(2) 0.0348(6) Uani 1 1 d .
C9 C 1.3335(3) 0.6283(3) 0.0892(2) 0.0432(7) Uani 1 1 d .
H9 H 1.3985 0.5412 0.0826 0.052 Uiso 1 1 calc R
C10 C 1.4153(4) 0.7270(3) 0.0763(2) 0.0499(7) Uani 1 1 d .
H10 H 1.5353 0.7063 0.0613 0.060 Uiso 1 1 calc R
C11 C 1.3206(4) 0.8562(3) 0.0856(2) 0.0543(8) Uani 1 1 d .
H11 H 1.3776 0.9221 0.0765 0.065 Uiso 1 1 calc R
C12 C 1.1428(3) 0.8893(3) 0.1082(2) 0.0477(7) Uani 1 1 d .
H12 H 1.0791 0.9767 0.1150 0.057 Uiso 1 1 calc R
C13 C 1.0603(3) 0.7890(2) 0.1207(2) 0.0377(6) Uani 1 1 d .
C14 C 0.7992(5) 0.6963(4) 0.3680(3) 0.0558(8) Uani 1 1 d .
H14A H 0.917(4) 0.689(2) 0.371(2) 0.058(9) Uiso 1 1 d .
H14C H 0.760(3) 0.619(3) 0.420(2) 0.073(10) Uiso 1 1 d .
H14B H 0.725(4) 0.777(3) 0.397(2) 0.072(10) Uiso 1 1 d .
C15 C 0.2778(4) 0.7279(3) 0.4563(3) 0.0510(7) Uani 1 1 d .
C16 C 0.1810(4) 0.8454(3) 0.5248(3) 0.0540(8) Uani 1 1 d .
H16A H 0.263(3) 0.894(2) 0.523(2) 0.061(9) Uiso 1 1 d .
H16B H 0.135(4) 0.819(3) 0.607(3) 0.070(10) Uiso 1 1 d .
C17 C 0.0395(4) 0.9352(3) 0.4721(3) 0.0455(7) Uani 1 1 d .
H17A H -0.057(3) 0.892(2) 0.4844(18) 0.041(7) Uiso 1 1 d .
H17B H 0.089(3) 0.952(2) 0.386(2) 0.048(8) Uiso 1 1 d .
O1 O 1.1604(2) 0.44291(18) 0.07888(16) 0.0446(5) Uani 1 1 d .
H1 H 1.095(5) 0.391(4) 0.095(3) 0.112(15) Uiso 1 1 d .
O2 O 0.8864(2) 0.35507(16) 0.17290(15) 0.0456(5) Uani 1 1 d .
O3 O 0.7897(2) 0.81293(17) 0.04517(16) 0.0532(5) Uani 1 1 d .
O4 O 0.7547(2) 0.93562(16) 0.21452(19) 0.0642(6) Uani 1 1 d .
O5 O 0.4218(3) 0.7143(2) 0.3950(2) 0.0928(8) Uani 1 1 d .
O6 O 0.1883(3) 0.6416(2) 0.4676(2) 0.0695(7) Uani 1 1 d .
H6 H 0.252(5) 0.573(4) 0.416(4) 0.140(16) Uiso 1 1 d .
N1 N 0.3681(3) 0.4385(2) 0.33926(18) 0.0399(5) Uani 1 1 d .
N2 N 0.6373(3) 0.4901(2) 0.27036(19) 0.0382(5) Uani 1 1 d .
H2 H 0.586(3) 0.566(2) 0.297(2) 0.049(8) Uiso 1 1 d .
N3 N 0.7981(2) 0.69186(19) 0.24367(17) 0.0368(5) Uani 1 1 d .

loop_
_atom_site_aniso_label
_atom_site_aniso_U_11
_atom_site_aniso_U_22
_atom_site_aniso_U_33
_atom_site_aniso_U_23
_atom_site_aniso_U_13
_atom_site_aniso_U_12
S1 0.0433(4) 0.0362(4) 0.0522(5) -0.0118(3) -0.0066(3) -0.0157(3)
S2 0.0362(4) 0.0298(4) 0.0666(5) -0.0045(3) -0.0128(4) -0.0103(3)
C1 0.065(3) 0.064(3) 0.078(3) -0.022(2) -0.006(2) -0.036(2)
C2 0.0434(16) 0.0404(16) 0.0451(17) -0.0064(13) -0.0080(13) -0.0186(14)
C3 0.0390(17) 0.0440(17) 0.0473(17) -0.0045(14) -0.0060(14) -0.0203(15)
C4 0.0394(15) 0.0296(14) 0.0371(15) -0.0004(12) -0.0113(12) -0.0131(13)
C5 0.0382(15) 0.0323(15) 0.0365(15) -0.0006(12) -0.0111(12) -0.0108(13)
C6 0.0344(14) 0.0278(14) 0.0368(15) -0.0044(11) -0.0092(12) -0.0093(12)
C7 0.0364(14) 0.0326(15) 0.0358(15) -0.0042(12) -0.0120(12) -0.0086(13)
C8 0.0368(14) 0.0383(15) 0.0336(15) -0.0031(12) -0.0118(12) -0.0137(13)
C9 0.0340(15) 0.0529(18) 0.0430(17) -0.0045(13) -0.0099(12) -0.0118(14)
C10 0.0387(16) 0.066(2) 0.0518(18) -0.0081(15) -0.0117(14) -0.0224(16)
C11 0.0549(19) 0.070(2) 0.0542(19) -0.0087(16) -0.0110(15) -0.0421(19)
C12 0.0535(19) 0.0419(16) 0.0543(18) -0.0055(14) -0.0104(14) -0.0254(15)
C13 0.0385(15) 0.0386(16) 0.0410(16) -0.0044(12) -0.0124(12) -0.0153(13)
C14 0.063(2) 0.058(2) 0.050(2) -0.0192(18) -0.0074(17) -0.022(2)
C15 0.0448(18) 0.0400(18) 0.069(2) -0.0157(15) -0.0185(16) -0.0019(16)
C16 0.052(2) 0.0426(19) 0.069(2) -0.0178(17) -0.0224(18) -0.0002(16)
C17 0.0424(17) 0.0375(16) 0.055(2) -0.0122(14) -0.0089(15) -0.0075(14)
O1 0.0393(10) 0.0331(11) 0.0585(13) -0.0119(9) -0.0096(9) -0.0038(10)
O2 0.0439(10) 0.0297(10) 0.0602(12) -0.0116(9) -0.0039(9) -0.0107(9)
O3 0.0501(11) 0.0494(12) 0.0677(13) 0.0100(10) -0.0298(10) -0.0183(10)
O4 0.0492(11) 0.0312(11) 0.1070(17) -0.0225(11) -0.0058(11) -0.0082(9)
O5 0.0484(13) 0.0727(16) 0.151(2) -0.0615(16) 0.0172(14) -0.0224(12)
O6 0.0496(13) 0.0517(14) 0.1026(18) -0.0320(13) 0.0022(12) -0.0147(12)
N1 0.0392(13) 0.0368(13) 0.0441(13) -0.0059(10) -0.0049(11) -0.0155(11)
N2 0.0366(13) 0.0276(13) 0.0518(14) -0.0090(11) -0.0074(11) -0.0115(11)
N3 0.0374(12) 0.0307(12) 0.0433(13) -0.0094(10) -0.0051(10) -0.0123(10)

loop_
_atom_type_symbol
_atom_type_description
_atom_type_scat_dispersion_real
_atom_type_scat_dispersion_imag
_atom_type_scat_source
C C 0.0033 0.0016 'International Tables Vol C Tables 4.2.6.8 and 6.1.1.4'
H H 0.0000 0.0000 'International Tables Vol C Tables 4.2.6.8 and 6.1.1.4'
O O 0.0106 0.0060 'International Tables Vol C Tables 4.2.6.8 and 6.1.1.4'
S S 0.1246 0.1234 'International Tables Vol C Tables 4.2.6.8 and 6.1.1.4'
N N 0.0061 0.0033 'International Tables Vol C Tables 4.2.6.8 and 6.1.1.4'

loop_
_geom_angle_atom_site_label_1
_geom_angle_atom_site_label_2
_geom_angle_atom_site_label_3
_geom_angle
_geom_angle_site_symmetry_1
_geom_angle_site_symmetry_3
C4 S1 C2 88.63(12) . .
O4 S2 O3 119.88(12) . .
O4 S2 N3 108.30(11) . .
O3 S2 N3 107.28(10) . .
O4 S2 C13 109.58(11) . .
O3 S2 C13 109.18(11) . .
N3 S2 C13 100.92(11) . .
C2 C1 H1B 109(2) . .
C2 C1 H1C 111.2(18) . .
H1B C1 H1C 105(3) . .
C2 C1 H1A 111(2) . .
H1B C1 H1A 116(3) . .
H1C C1 H1A 105(3) . .
C3 C2 C1 128.7(3) . .
C3 C2 S1 110.17(19) . .
C1 C2 S1 121.1(2) . .
C2 C3 N1 116.5(2) . .
C2 C3 H3 126.0(14) . .
N1 C3 H3 117.5(14) . .
N1 C4 N2 120.8(2) . .
N1 C4 S1 115.57(18) . .
N2 C4 S1 123.60(19) . .
O2 C5 N2 121.3(2) . .
O2 C5 C6 121.2(2) . .
N2 C5 C6 117.5(2) . .
C7 C6 N3 120.5(2) . .
C7 C6 C5 121.2(2) . .
N3 C6 C5 118.2(2) . .
O1 C7 C6 123.3(2) . .
O1 C7 C8 114.5(2) . .
C6 C7 C8 122.2(2) . .
C9 C8 C13 118.8(2) . .
C9 C8 C7 121.4(2) . .
C13 C8 C7 119.8(2) . .
C10 C9 C8 120.4(3) . .
C10 C9 H9 119.8 . .
C8 C9 H9 119.8 . .
C9 C10 C11 120.4(3) . .
C9 C10 H10 119.8 . .
C11 C10 H10 119.8 . .
C10 C11 C12 120.9(3) . .
C10 C11 H11 119.5 . .
C12 C11 H11 119.5 . .
C11 C12 C13 118.6(3) . .
C11 C12 H12 120.7 . .
C13 C12 H12 120.7 . .
C12 C13 C8 121.0(2) . .
C12 C13 S2 121.9(2) . .
C8 C13 S2 117.15(18) . .
N3 C14 H14A 109.6(15) . .
N3 C14 H14C 110.0(15) . .
H14A C14 H14C 108(2) . .
N3 C14 H14B 110.2(17) . .
H14A C14 H14B 109(2) . .
H14C C14 H14B 110(2) . .
O5 C15 O6 122.4(3) . .
O5 C15 C16 123.5(3) . .
O6 C15 C16 114.2(3) . .
C15 C16 C17 112.3(2) . .
C15 C16 H16A 107.6(15) . .
C17 C16 H16A 109.3(15) . .
C15 C16 H16B 110.9(17) . .
C17 C16 H16B 110.8(17) . .
H16A C16 H16B 106(2) . .
C16 C17 C17 112.6(3) . 2_576
C16 C17 H17A 110.8(13) . .
C17 C17 H17A 106.8(13) 2_576 .
C16 C17 H17B 108.4(14) . .
C17 C17 H17B 109.6(14) 2_576 .
H17A C17 H17B 108.3(18) . .
C7 O1 H1 106(2) . .
C15 O6 H6 110(2) . .
C4 N1 C3 109.1(2) . .
C5 N2 C4 124.1(2) . .
C5 N2 H2 119.5(16) . .
C4 N2 H2 116.2(16) . .
C6 N3 C14 114.5(2) . .
C6 N3 S2 112.68(15) . .
C14 N3 S2 115.66(18) . .

loop_
_geom_bond_atom_site_label_1
_geom_bond_atom_site_label_2
_geom_bond_distance
_geom_bond_site_symmetry_2
S1 C4 1.719(2) .
S1 C2 1.725(2) .
S2 O4 1.4217(18) .
S2 O3 1.4333(18) .
S2 N3 1.641(2) .
S2 C13 1.753(2) .
C1 C2 1.508(4) .
C1 H1B 0.94(4) .
C1 H1C 0.93(3) .
C1 H1A 0.90(3) .
C2 C3 1.325(3) .
C3 N1 1.388(3) .
C3 H3 0.93(2) .
C4 N1 1.303(3) .
C4 N2 1.391(3) .
C5 O2 1.237(3) .
C5 N2 1.356(3) .
C5 C6 1.464(3) .
C6 C7 1.354(3) .
C6 N3 1.440(3) .
C7 O1 1.341(3) .
C7 C8 1.470(3) .
C8 C9 1.383(3) .
C8 C13 1.395(3) .
C9 C10 1.375(3) .
C9 H9 0.9300 .
C10 C11 1.376(4) .
C10 H10 0.9300 .
C11 C12 1.376(4) .
C11 H11 0.9300 .
C12 C13 1.394(3) .
C12 H12 0.9300 .
C14 N3 1.479(3) .
C14 H14A 0.97(3) .
C14 H14C 1.01(3) .
C14 H14B 0.95(3) .
C15 O5 1.186(3) .
C15 O6 1.309(3) .
C15 C16 1.495(4) .
C16 C17 1.509(4) .
C16 H16A 0.96(2) .
C16 H16B 0.95(3) .
C17 C17 1.513(5) 2_576
C17 H17A 1.00(2) .
C17 H17B 0.98(2) .
O1 H1 0.85(3) .
O6 H6 0.95(4) .
N2 H2 0.86(2) .

loop_
_geom_torsion_atom_site_label_1
_geom_torsion_atom_site_label_2
_geom_torsion_atom_site_label_3
_geom_torsion_atom_site_label_4
_geom_torsion
_geom_torsion_site_symmetry_4
C4 S1 C2 C3 -1.0(2) .
C4 S1 C2 C1 176.2(3) .
C1 C2 C3 N1 -176.6(3) .
S1 C2 C3 N1 0.3(3) .
C2 S1 C4 N1 1.6(2) .
C2 S1 C4 N2 -175.4(2) .
O2 C5 C6 C7 3.7(4) .
N2 C5 C6 C7 -176.4(2) .
O2 C5 C6 N3 -178.3(2) .
N2 C5 C6 N3 1.6(3) .
N3 C6 C7 O1 -177.9(2) .
C5 C6 C7 O1 0.0(4) .
N3 C6 C7 C8 1.9(4) .
C5 C6 C7 C8 179.8(2) .
O1 C7 C8 C9 -25.4(3) .
C6 C7 C8 C9 154.8(2) .
O1 C7 C8 C13 156.7(2) .
C6 C7 C8 C13 -23.1(3) .
C13 C8 C9 C10 0.3(4) .
C7 C8 C9 C10 -177.7(2) .
C8 C9 C10 C11 -0.1(4) .
C9 C10 C11 C12 0.2(4) .
C10 C11 C12 C13 -0.5(4) .
C11 C12 C13 C8 0.6(4) .
C11 C12 C13 S2 179.2(2) .
C9 C8 C13 C12 -0.5(4) .
C7 C8 C13 C12 177.5(2) .
C9 C8 C13 S2 -179.21(18) .
C7 C8 C13 S2 -1.2(3) .
O4 S2 C13 C12 -27.7(2) .
O3 S2 C13 C12 105.4(2) .
N3 S2 C13 C12 -141.8(2) .
O4 S2 C13 C8 150.97(19) .
O3 S2 C13 C8 -75.9(2) .
N3 S2 C13 C8 36.9(2) .
O5 C15 C16 C17 108.0(4) .
O6 C15 C16 C17 -70.6(4) .
C15 C16 C17 C17 -170.6(3) 2_576
N2 C4 N1 C3 175.4(2) .
S1 C4 N1 C3 -1.7(3) .
C2 C3 N1 C4 0.9(3) .
O2 C5 N2 C4 -6.5(4) .
C6 C5 N2 C4 173.5(2) .
N1 C4 N2 C5 -178.3(2) .
S1 C4 N2 C5 -1.5(3) .
C7 C6 N3 C14 -93.3(3) .
C5 C6 N3 C14 88.7(3) .
C7 C6 N3 S2 41.6(3) .
C5 C6 N3 S2 -136.40(18) .
O4 S2 N3 C6 -170.73(15) .
O3 S2 N3 C6 58.55(18) .
C13 S2 N3 C6 -55.69(17) .
O4 S2 N3 C14 -36.4(2) .
O3 S2 N3 C14 -167.1(2) .
C13 S2 N3 C14 78.7(2) .
